data_4111644
loop_
_publ_author_name
'Carolyn Moorlag'
'Michael O. Wolf'
'Cornelia Bohne'
'Brian O. Patrick'

_publ_section_title
;
 Reversible Molecular Switching of Ruthenium Bis(bipyridyl) Groups Bonded
 to Oligothiophenes: Effect on Electrochemical and Spectroscopic
 Properties
;
_journal_name_full 'Journal of the American Chemical Society'
_journal_page_first 6382
_journal_page_last 6393
_journal_paper_doi 10.1021/ja043573a
_journal_volume 127
_journal_year 2005
_chemical_formula_sum 'C46 H36 F6 N4 P2 Ru S3'
_chemical_formula_weight 1017.98
_chemical_name_systematic
;
 ?
;
_space_group_IT_number 2
_symmetry_cell_setting triclinic
_symmetry_space_group_name_Hall '-P 1'
_symmetry_space_group_name_H-M 'P -1'
_atom_sites_solution_hydrogens geom
_atom_sites_solution_primary direct
_atom_sites_solution_secondary difmap
_audit_creation_method SHELXL-97
_cell_angle_alpha 73.361(5)
_cell_angle_beta 77.896(5)
_cell_angle_gamma 88.836(5)
_cell_formula_units_Z 2
_cell_length_a 9.9392(12)
_cell_length_b 11.9992(16)
_cell_length_c 19.528(3)
_cell_measurement_reflns_used 9951
_cell_measurement_temperature 173(2)
_cell_measurement_theta_max 25.31
_cell_measurement_theta_min 2.41
_cell_volume 2179.9(5)
_computing_structure_refinement 'SHELXL-97 (Sheldrick, 1997)'
_diffrn_ambient_temperature 173(2)
_diffrn_measured_fraction_theta_full 0.969
_diffrn_measured_fraction_theta_max 0.969
_diffrn_measurement_device_type 'Bruker X8 APEX'
_diffrn_measurement_method 'area detector'
_diffrn_radiation_monochromator graphite
_diffrn_radiation_source 'fine-focus sealed tube'
_diffrn_radiation_type MoK\a
_diffrn_radiation_wavelength 0.71073
_diffrn_reflns_av_R_equivalents 0.0533
_diffrn_reflns_av_sigmaI/netI 0.0562
_diffrn_reflns_limit_h_max 13
_diffrn_reflns_limit_h_min -13
_diffrn_reflns_limit_k_max 16
_diffrn_reflns_limit_k_min -16
_diffrn_reflns_limit_l_max 26
_diffrn_reflns_limit_l_min -26
_diffrn_reflns_number 60170
_diffrn_reflns_theta_full 29.05
_diffrn_reflns_theta_max 29.05
_diffrn_reflns_theta_min 1.11
_exptl_absorpt_coefficient_mu 0.642
_exptl_absorpt_correction_T_max 0.880
_exptl_absorpt_correction_T_min 0.759
_exptl_absorpt_correction_type multi-scan
_exptl_crystal_colour 'dark red'
_exptl_crystal_density_diffrn 1.551
_exptl_crystal_description prism
_exptl_crystal_F_000 1032
_exptl_crystal_size_max 0.20
_exptl_crystal_size_mid 0.10
_exptl_crystal_size_min 0.05
_refine_diff_density_max 0.584
_refine_diff_density_min -0.693
_refine_diff_density_rms 0.135
_refine_ls_extinction_method none
_refine_ls_goodness_of_fit_ref 1.063
_refine_ls_hydrogen_treatment mixed
_refine_ls_matrix_type full
_refine_ls_number_parameters 590
_refine_ls_number_reflns 11290
_refine_ls_number_restraints 0
_refine_ls_restrained_S_all 1.063
_refine_ls_R_factor_all 0.0631
_refine_ls_R_factor_gt 0.0374
_refine_ls_shift/su_max 0.002
_refine_ls_shift/su_mean 0.000
_refine_ls_structure_factor_coef Fsqd
_refine_ls_weighting_details 'calc w=1/[\s^2^(Fo^2^)+(0.0548P)^2^+0.2169P] where P=(Fo^2^+2Fc^2^)/3'
_refine_ls_weighting_scheme calc
_refine_ls_wR_factor_gt 0.0882
_refine_ls_wR_factor_ref 0.1067
_reflns_number_gt 8242
_reflns_number_total 11290
_reflns_threshold_expression >2sigma(I)
_cod_data_source_file ja043573asi20041022_010941_2.cif
_cod_data_source_block 6_RuPMe2T3(P,C)
_cod_original_cell_volume 2179.8(5)
_cod_database_code 4111644

loop_
_symmetry_equiv_pos_as_xyz
'x, y, z'
'-x, -y, -z'

loop_
_atom_site_label
_atom_site_type_symbol
_atom_site_fract_x
_atom_site_fract_y
_atom_site_fract_z
_atom_site_U_iso_or_equiv
_atom_site_adp_type
_atom_site_occupancy
_atom_site_symmetry_multiplicity
_atom_site_calc_flag
_atom_site_refinement_flags
_atom_site_disorder_assembly
_atom_site_disorder_group
C1 C 0.3075(3) 0.4627(2) 0.72523(14) 0.0309(6) Uani 1 1 d . . .
H1 H 0.2411 0.4393 0.7029 0.037 Uiso 1 1 calc R . .
C2 C 0.3031(3) 0.5740(2) 0.73337(15) 0.0357(6) Uani 1 1 d . . .
H2 H 0.2346 0.6253 0.7174 0.043 Uiso 1 1 calc R . .
C3 C 0.4011(3) 0.6086(2) 0.76536(16) 0.0381(7) Uani 1 1 d . . .
H3 H 0.4018 0.6848 0.7707 0.046 Uiso 1 1 calc R . .
C4 C 0.4978(3) 0.5303(2) 0.78934(16) 0.0374(7) Uani 1 1 d . . .
H4 H 0.5651 0.5526 0.8116 0.045 Uiso 1 1 calc R . .
C5 C 0.4960(3) 0.4192(2) 0.78077(13) 0.0269(5) Uani 1 1 d . . .
C6 C 0.5947(3) 0.3283(2) 0.80479(14) 0.0281(6) Uani 1 1 d . . .
C7 C 0.6885(3) 0.3432(3) 0.84615(16) 0.0388(7) Uani 1 1 d . . .
H7 H 0.6889 0.4117 0.8612 0.047 Uiso 1 1 calc R . .
C8 C 0.7809(3) 0.2575(3) 0.86506(16) 0.0407(7) Uani 1 1 d . . .
H8 H 0.8445 0.2660 0.8936 0.049 Uiso 1 1 calc R . .
C9 C 0.7784(3) 0.1596(3) 0.84153(14) 0.0352(6) Uani 1 1 d . . .
H9 H 0.8428 0.1009 0.8521 0.042 Uiso 1 1 calc R . .
C10 C 0.6810(3) 0.1480(2) 0.80232(14) 0.0299(6) Uani 1 1 d . . .
H10 H 0.6792 0.0792 0.7877 0.036 Uiso 1 1 calc R . .
C11 C 0.6572(3) 0.3435(2) 0.59853(14) 0.0291(6) Uani 1 1 d . . .
H11 H 0.7106 0.3432 0.6337 0.035 Uiso 1 1 calc R . .
C12 C 0.7175(3) 0.3867(2) 0.52512(15) 0.0350(6) Uani 1 1 d . . .
H12 H 0.8111 0.4141 0.5101 0.042 Uiso 1 1 calc R . .
C13 C 0.6399(3) 0.3893(3) 0.47416(15) 0.0380(7) Uani 1 1 d . . .
H13 H 0.6808 0.4159 0.4235 0.046 Uiso 1 1 calc R . .
C14 C 0.5026(3) 0.3533(2) 0.49649(14) 0.0333(6) Uani 1 1 d . . .
H14 H 0.4474 0.3567 0.4617 0.040 Uiso 1 1 calc R . .
C15 C 0.4464(2) 0.3115(2) 0.57175(13) 0.0244(5) Uani 1 1 d . . .
C16 C 0.2989(2) 0.2771(2) 0.60236(13) 0.0236(5) Uani 1 1 d . . .
C17 C 0.1992(3) 0.2942(2) 0.55990(14) 0.0298(6) Uani 1 1 d . . .
H17 H 0.2248 0.3277 0.5084 0.036 Uiso 1 1 calc R . .
C18 C 0.0636(3) 0.2622(2) 0.59297(16) 0.0340(6) Uani 1 1 d . . .
H18 H -0.0052 0.2733 0.5647 0.041 Uiso 1 1 calc R . .
C19 C 0.0291(3) 0.2133(2) 0.66829(16) 0.0345(6) Uani 1 1 d . . .
H19 H -0.0636 0.1897 0.6921 0.041 Uiso 1 1 calc R . .
C20 C 0.1310(3) 0.1993(2) 0.70839(14) 0.0294(6) Uani 1 1 d . . .
H20 H 0.1060 0.1660 0.7599 0.035 Uiso 1 1 calc R . .
C21 C 0.2889(3) -0.0429(2) 0.72066(14) 0.0287(6) Uani 1 1 d . . .
C22 C 0.2588(3) -0.0306(2) 0.65172(15) 0.0361(6) Uani 1 1 d . . .
H22 H 0.3217 0.0119 0.6088 0.043 Uiso 1 1 calc R . .
C23 C 0.1379(3) -0.0800(3) 0.64584(18) 0.0471(8) Uani 1 1 d . . .
H23 H 0.1197 -0.0727 0.5989 0.056 Uiso 1 1 calc R . .
C24 C 0.0437(3) -0.1400(3) 0.70849(19) 0.0551(9) Uani 1 1 d . . .
H24 H -0.0393 -0.1731 0.7045 0.066 Uiso 1 1 calc R . .
C25 C 0.0713(3) -0.1512(3) 0.77669(19) 0.0555(9) Uani 1 1 d . . .
H25 H 0.0068 -0.1918 0.8195 0.067 Uiso 1 1 calc R . .
C26 C 0.1933(3) -0.1031(3) 0.78286(16) 0.0390(7) Uani 1 1 d . . .
H26 H 0.2114 -0.1116 0.8299 0.047 Uiso 1 1 calc R . .
C27 C 0.5803(3) -0.0103(2) 0.66005(13) 0.0272(5) Uani 1 1 d . . .
C28 C 0.5701(3) -0.1080(3) 0.63549(16) 0.0404(7) Uani 1 1 d . . .
H28 H 0.4880 -0.1559 0.6524 0.048 Uiso 1 1 calc R . .
C29 C 0.6794(4) -0.1355(3) 0.58649(19) 0.0536(9) Uani 1 1 d . . .
H29 H 0.6722 -0.2031 0.5711 0.064 Uiso 1 1 calc R . .
C30 C 0.7982(3) -0.0654(3) 0.55995(17) 0.0481(8) Uani 1 1 d . . .
H30 H 0.8718 -0.0836 0.5257 0.058 Uiso 1 1 calc R . .
C31 C 0.8094(3) 0.0306(3) 0.58327(18) 0.0476(8) Uani 1 1 d . . .
H31 H 0.8912 0.0788 0.5653 0.057 Uiso 1 1 calc R . .
C32 C 0.7010(3) 0.0582(2) 0.63347(15) 0.0344(6) Uani 1 1 d . . .
H32 H 0.7104 0.1247 0.6495 0.041 Uiso 1 1 calc R . .
C33 C 0.1518(3) 0.1625(2) 0.94775(15) 0.0315(6) Uani 1 1 d . . .
C34 C 0.2049(3) 0.2120(2) 0.87472(14) 0.0270(5) Uani 1 1 d . . .
H34 H 0.1755 0.2845 0.8484 0.032 Uiso 1 1 calc R . .
C35 C 0.3087(2) 0.1474(2) 0.83985(13) 0.0252(5) Uani 1 1 d . . .
C36 C 0.3287(3) 0.0441(2) 0.89157(13) 0.0268(5) Uani 1 1 d . . .
C37 C 0.4214(3) -0.0469(2) 0.88064(13) 0.0260(5) Uani 1 1 d . . .
C38 C 0.4807(3) -0.0678(2) 0.81435(13) 0.0260(5) Uani 1 1 d . . .
C39 C 0.5683(3) -0.1643(2) 0.82291(14) 0.0285(6) Uani 1 1 d . . .
H39 H 0.6166 -0.1896 0.7830 0.034 Uiso 1 1 calc R . .
C40 C 0.5767(3) -0.2176(2) 0.89463(14) 0.0282(6) Uani 1 1 d . . .
C41 C 0.6583(3) -0.3165(2) 0.92185(14) 0.0284(6) Uani 1 1 d . . .
C42 C 0.7648(3) -0.3636(2) 0.88283(15) 0.0338(6) Uani 1 1 d . . .
H42 H 0.7970 -0.3342 0.8314 0.041 Uiso 1 1 calc R . .
C43 C 0.8215(3) -0.4605(2) 0.92728(15) 0.0355(6) Uani 1 1 d . . .
H43 H 0.8958 -0.5015 0.9081 0.043 Uiso 1 1 calc R . .
C44 C 0.7606(3) -0.4896(3) 0.99945(16) 0.0380(7) Uani 1 1 d . . .
C45 C 0.0503(3) 0.2115(3) 0.99919(16) 0.0402(7) Uani 1 1 d . . .
H45A H 0.0248 0.2886 0.9726 0.060 Uiso 1 1 calc R . .
H45B H 0.0922 0.2183 1.0391 0.060 Uiso 1 1 calc R . .
H45C H -0.0321 0.1596 1.0194 0.060 Uiso 1 1 calc R . .
C46 C 0.7916(4) -0.5874(3) 1.06175(18) 0.0607(10) Uani 1 1 d . . .
H46A H 0.8760 -0.6239 1.0445 0.091 Uiso 1 1 calc R . .
H46B H 0.7148 -0.6454 1.0799 0.091 Uiso 1 1 calc R . .
H46C H 0.8042 -0.5563 1.1014 0.091 Uiso 1 1 calc R . .
N1 N 0.4024(2) 0.38575(18) 0.74774(11) 0.0240(4) Uani 1 1 d . . .
N2 N 0.5877(2) 0.22985(18) 0.78362(11) 0.0247(4) Uani 1 1 d . . .
N3 N 0.5249(2) 0.30173(17) 0.62219(11) 0.0237(4) Uani 1 1 d . . .
N4 N 0.2652(2) 0.23112(17) 0.67707(11) 0.0234(4) Uani 1 1 d . . .
P1 P 0.44533(7) 0.02754(6) 0.72945(3) 0.02343(14) Uani 1 1 d . . .
P2 P -0.09287(11) 0.56868(9) 0.64269(7) 0.0324(3) Uani 0.848(3) 1 d P A 1
F1 F -0.0513(2) 0.69924(18) 0.59250(14) 0.0565(7) Uani 0.848(3) 1 d P A 1
F2 F -0.0513(2) 0.5252(2) 0.57082(11) 0.0511(6) Uani 0.848(3) 1 d P A 1
F3 F 0.0612(2) 0.5518(3) 0.65469(16) 0.0685(9) Uani 0.848(3) 1 d P A 1
F4 F -0.1363(7) 0.4393(6) 0.6914(4) 0.0729(18) Uani 0.848(3) 1 d P A 1
F5 F -0.1393(4) 0.6143(3) 0.71291(15) 0.0792(10) Uani 0.848(3) 1 d P A 1
F6 F -0.2475(2) 0.5842(2) 0.62798(13) 0.0552(7) Uani 0.848(3) 1 d P A 1
P2B P -0.0668(10) 0.5628(8) 0.6651(5) 0.052(3) Uiso 0.152(3) 1 d P A 2
F1B F 0.017(2) 0.6816(19) 0.6366(12) 0.112(7) Uiso 0.152(3) 1 d P A 2
F2B F -0.114(2) 0.5916(19) 0.5874(12) 0.109(7) Uiso 0.152(3) 1 d P A 2
F3B F 0.0624(15) 0.5022(13) 0.6299(8) 0.052(4) Uiso 0.152(3) 1 d P A 2
F4B F -0.140(2) 0.428(2) 0.6896(11) 0.013(3) Uiso 0.152(3) 1 d P A 2
F5B F -0.0201(18) 0.5373(14) 0.7373(9) 0.085(5) Uiso 0.152(3) 1 d P A 2
F6B F -0.202(3) 0.615(2) 0.6928(15) 0.122(10) Uiso 0.152(3) 1 d P A 2
S1 S 0.22510(7) 0.03017(6) 0.97865(4) 0.03336(16) Uani 1 1 d . . .
S2 S 0.47491(7) -0.14787(6) 0.95299(4) 0.03206(16) Uani 1 1 d . . .
S3 S 0.62971(8) -0.39465(7) 1.01420(4) 0.03833(18) Uani 1 1 d . . .
Ru1 Ru 0.424181(19) 0.216652(17) 0.733232(10) 0.02181(7) Uani 1 1 d . . .

loop_
_atom_site_aniso_label
_atom_site_aniso_U_11
_atom_site_aniso_U_22
_atom_site_aniso_U_33
_atom_site_aniso_U_23
_atom_site_aniso_U_13
_atom_site_aniso_U_12
C1 0.0346(15) 0.0309(14) 0.0289(14) -0.0082(11) -0.0108(12) 0.0007(12)
C2 0.0450(17) 0.0311(15) 0.0322(15) -0.0089(12) -0.0110(13) 0.0041(13)
C3 0.0494(18) 0.0292(15) 0.0377(16) -0.0124(12) -0.0094(14) -0.0026(13)
C4 0.0421(17) 0.0377(16) 0.0360(16) -0.0138(13) -0.0106(13) -0.0112(13)
C5 0.0284(13) 0.0299(14) 0.0205(12) -0.0055(10) -0.0024(11) -0.0084(11)
C6 0.0266(13) 0.0337(14) 0.0222(12) -0.0059(11) -0.0036(11) -0.0068(11)
C7 0.0380(16) 0.0453(17) 0.0397(16) -0.0166(14) -0.0157(14) -0.0040(13)
C8 0.0341(16) 0.057(2) 0.0337(15) -0.0096(14) -0.0159(13) -0.0064(14)
C9 0.0264(14) 0.0494(18) 0.0257(14) -0.0031(13) -0.0068(12) -0.0003(12)
C10 0.0231(13) 0.0366(15) 0.0273(13) -0.0057(11) -0.0041(11) -0.0035(11)
C11 0.0241(13) 0.0323(14) 0.0294(14) -0.0069(11) -0.0045(11) -0.0040(11)
C12 0.0221(13) 0.0390(16) 0.0362(15) -0.0067(13) 0.0054(12) -0.0065(12)
C13 0.0368(16) 0.0432(17) 0.0245(14) 0.0013(12) -0.0003(12) -0.0091(13)
C14 0.0371(15) 0.0389(16) 0.0234(13) -0.0071(12) -0.0070(12) -0.0064(12)
C15 0.0249(13) 0.0243(13) 0.0252(13) -0.0088(10) -0.0056(10) -0.0018(10)
C16 0.0234(12) 0.0236(13) 0.0245(12) -0.0086(10) -0.0042(10) -0.0017(10)
C17 0.0315(14) 0.0325(14) 0.0277(13) -0.0091(11) -0.0103(11) 0.0005(11)
C18 0.0272(14) 0.0386(16) 0.0421(16) -0.0147(13) -0.0160(13) 0.0031(12)
C19 0.0204(13) 0.0430(17) 0.0425(16) -0.0165(14) -0.0055(12) -0.0028(12)
C20 0.0236(13) 0.0363(15) 0.0272(13) -0.0105(11) -0.0003(11) -0.0056(11)
C21 0.0317(14) 0.0260(13) 0.0289(13) -0.0080(11) -0.0073(11) -0.0045(11)
C22 0.0432(17) 0.0341(15) 0.0313(15) -0.0059(12) -0.0127(13) -0.0064(13)
C23 0.054(2) 0.0522(19) 0.0408(18) -0.0121(15) -0.0234(16) -0.0090(16)
C24 0.049(2) 0.061(2) 0.058(2) -0.0141(18) -0.0196(18) -0.0270(17)
C25 0.050(2) 0.065(2) 0.0457(19) -0.0060(17) -0.0069(17) -0.0326(17)
C26 0.0379(16) 0.0477(18) 0.0294(15) -0.0067(13) -0.0073(13) -0.0143(13)
C27 0.0301(14) 0.0275(13) 0.0220(12) -0.0046(10) -0.0048(11) 0.0012(11)
C28 0.0436(17) 0.0355(16) 0.0415(17) -0.0170(13) 0.0010(14) -0.0049(13)
C29 0.062(2) 0.0462(19) 0.057(2) -0.0321(17) 0.0029(18) -0.0013(17)
C30 0.0470(19) 0.050(2) 0.0445(18) -0.0207(16) 0.0069(15) 0.0073(16)
C31 0.0324(16) 0.0467(19) 0.057(2) -0.0167(16) 0.0072(15) -0.0014(14)
C32 0.0338(15) 0.0331(15) 0.0372(15) -0.0137(12) -0.0042(13) -0.0001(12)
C33 0.0289(14) 0.0366(15) 0.0319(14) -0.0152(12) -0.0045(12) -0.0041(12)
C34 0.0276(13) 0.0278(13) 0.0255(13) -0.0083(11) -0.0043(11) -0.0033(11)
C35 0.0245(13) 0.0300(14) 0.0236(12) -0.0104(11) -0.0067(10) -0.0033(10)
C36 0.0264(13) 0.0342(14) 0.0186(12) -0.0070(11) -0.0025(10) -0.0062(11)
C37 0.0280(13) 0.0261(13) 0.0213(12) -0.0017(10) -0.0062(10) -0.0068(10)
C38 0.0283(13) 0.0252(13) 0.0238(12) -0.0064(10) -0.0043(11) -0.0047(10)
C39 0.0328(14) 0.0285(14) 0.0247(13) -0.0083(11) -0.0058(11) -0.0034(11)
C40 0.0246(13) 0.0326(14) 0.0266(13) -0.0075(11) -0.0049(11) -0.0032(11)
C41 0.0280(14) 0.0320(14) 0.0248(13) -0.0056(11) -0.0080(11) -0.0050(11)
C42 0.0349(15) 0.0395(16) 0.0294(14) -0.0127(12) -0.0080(12) -0.0049(12)
C43 0.0343(15) 0.0388(16) 0.0394(16) -0.0183(13) -0.0117(13) 0.0076(12)
C44 0.0380(16) 0.0388(16) 0.0382(16) -0.0105(13) -0.0117(13) 0.0095(13)
C45 0.0364(16) 0.0507(19) 0.0356(16) -0.0213(14) 0.0006(13) -0.0021(14)
C46 0.068(2) 0.065(2) 0.0440(19) -0.0073(17) -0.0139(18) 0.033(2)
N1 0.0237(11) 0.0285(11) 0.0191(10) -0.0062(9) -0.0029(9) -0.0047(9)
N2 0.0229(11) 0.0292(11) 0.0196(10) -0.0039(9) -0.0031(9) -0.0057(9)
N3 0.0214(10) 0.0244(11) 0.0249(10) -0.0070(9) -0.0036(9) -0.0029(8)
N4 0.0229(10) 0.0250(11) 0.0236(10) -0.0078(9) -0.0065(9) -0.0024(8)
P1 0.0251(3) 0.0249(3) 0.0193(3) -0.0057(3) -0.0031(3) -0.0037(3)
P2 0.0274(5) 0.0399(6) 0.0292(6) -0.0105(4) -0.0035(5) -0.0038(4)
F1 0.0547(14) 0.0360(12) 0.0681(16) -0.0041(11) -0.0035(12) -0.0086(10)
F2 0.0548(14) 0.0583(15) 0.0423(13) -0.0244(11) -0.0008(11) -0.0013(11)
F3 0.0367(13) 0.089(2) 0.0746(19) -0.0025(16) -0.0289(13) -0.0075(13)
F4 0.077(2) 0.062(3) 0.064(2) 0.0036(16) -0.0062(15) -0.0206(17)
F5 0.094(2) 0.103(2) 0.0495(16) -0.0518(16) 0.0103(16) -0.0304(19)
F6 0.0296(12) 0.0655(15) 0.0693(16) -0.0181(12) -0.0095(11) 0.0022(10)
S1 0.0350(4) 0.0403(4) 0.0209(3) -0.0068(3) 0.0001(3) -0.0031(3)
S2 0.0354(4) 0.0366(4) 0.0225(3) -0.0053(3) -0.0072(3) 0.0023(3)
S3 0.0401(4) 0.0424(4) 0.0286(4) -0.0051(3) -0.0067(3) 0.0110(3)
Ru1 0.02044(11) 0.02511(11) 0.01953(10) -0.00561(8) -0.00413(8) -0.00404(8)

loop_
_atom_type_symbol
_atom_type_description
_atom_type_scat_dispersion_real
_atom_type_scat_dispersion_imag
_atom_type_scat_source
C C 0.0033 0.0016 'International Tables Vol C Tables 4.2.6.8 and 6.1.1.4'
H H 0.0000 0.0000 'International Tables Vol C Tables 4.2.6.8 and 6.1.1.4'
N N 0.0061 0.0033 'International Tables Vol C Tables 4.2.6.8 and 6.1.1.4'
F F 0.0171 0.0103 'International Tables Vol C Tables 4.2.6.8 and 6.1.1.4'
P P 0.1023 0.0942 'International Tables Vol C Tables 4.2.6.8 and 6.1.1.4'
S S 0.1246 0.1234 'International Tables Vol C Tables 4.2.6.8 and 6.1.1.4'
Ru Ru -1.2594 0.8363 'International Tables Vol C Tables 4.2.6.8 and 6.1.1.4'

loop_
_geom_angle_atom_site_label_1
_geom_angle_atom_site_label_2
_geom_angle_atom_site_label_3
_geom_angle
N1 C1 C2 122.9(2)
N1 C1 H1 118.5
C2 C1 H1 118.5
C1 C2 C3 118.6(3)
C1 C2 H2 120.7
C3 C2 H2 120.7
C4 C3 C2 119.1(3)
C4 C3 H3 120.5
C2 C3 H3 120.5
C3 C4 C5 119.9(3)
C3 C4 H4 120.1
C5 C4 H4 120.1
N1 C5 C4 121.3(2)
N1 C5 C6 114.5(2)
C4 C5 C6 124.2(2)
N2 C6 C7 122.2(2)
N2 C6 C5 115.6(2)
C7 C6 C5 122.2(2)
C8 C7 C6 119.8(3)
C8 C7 H7 120.1
C6 C7 H7 120.1
C9 C8 C7 118.5(3)
C9 C8 H8 120.7
C7 C8 H8 120.7
C8 C9 C10 119.3(3)
C8 C9 H9 120.4
C10 C9 H9 120.4
N2 C10 C9 123.6(3)
N2 C10 H10 118.2
C9 C10 H10 118.2
N3 C11 C12 122.4(2)
N3 C11 H11 118.8
C12 C11 H11 118.8
C13 C12 C11 118.9(2)
C13 C12 H12 120.5
C11 C12 H12 120.5
C12 C13 C14 120.1(2)
C12 C13 H13 119.9
C14 C13 H13 119.9
C13 C14 C15 118.4(2)
C13 C14 H14 120.8
C15 C14 H14 120.8
N3 C15 C14 121.6(2)
N3 C15 C16 115.0(2)
C14 C15 C16 123.4(2)
N4 C16 C17 121.8(2)
N4 C16 C15 114.8(2)
C17 C16 C15 123.4(2)
C18 C17 C16 119.7(2)
C18 C17 H17 120.2
C16 C17 H17 120.2
C17 C18 C19 118.9(2)
C17 C18 H18 120.5
C19 C18 H18 120.5
C20 C19 C18 119.5(2)
C20 C19 H19 120.3
C18 C19 H19 120.3
N4 C20 C19 122.7(2)
N4 C20 H20 118.7
C19 C20 H20 118.7
C26 C21 C22 118.5(2)
C26 C21 P1 120.3(2)
C22 C21 P1 121.0(2)
C23 C22 C21 120.6(3)
C23 C22 H22 119.7
C21 C22 H22 119.7
C22 C23 C24 120.1(3)
C22 C23 H23 119.9
C24 C23 H23 119.9
C25 C24 C23 119.7(3)
C25 C24 H24 120.1
C23 C24 H24 120.1
C24 C25 C26 120.4(3)
C24 C25 H25 119.8
C26 C25 H25 119.8
C21 C26 C25 120.6(3)
C21 C26 H26 119.7
C25 C26 H26 119.7
C32 C27 C28 118.1(2)
C32 C27 P1 118.3(2)
C28 C27 P1 123.5(2)
C29 C28 C27 120.5(3)
C29 C28 H28 119.8
C27 C28 H28 119.8
C30 C29 C28 120.5(3)
C30 C29 H29 119.7
C28 C29 H29 119.7
C31 C30 C29 119.6(3)
C31 C30 H30 120.2
C29 C30 H30 120.2
C30 C31 C32 120.4(3)
C30 C31 H31 119.8
C32 C31 H31 119.8
C27 C32 C31 120.8(3)
C27 C32 H32 119.6
C31 C32 H32 119.6
C34 C33 C45 128.3(3)
C34 C33 S1 110.39(19)
C45 C33 S1 121.2(2)
C33 C34 C35 116.2(2)
C33 C34 H34 121.9
C35 C34 H34 121.9
C36 C35 C34 108.9(2)
C36 C35 Ru1 127.78(19)
C34 C35 Ru1 122.74(18)
C35 C36 C37 127.8(2)
C35 C36 S1 112.62(19)
C37 C36 S1 119.60(18)
C38 C37 C36 127.1(2)
C38 C37 S2 110.42(19)
C36 C37 S2 122.45(19)
C37 C38 C39 112.8(2)
C37 C38 P1 119.51(19)
C39 C38 P1 127.69(19)
C40 C39 C38 113.9(2)
C40 C39 H39 123.1
C38 C39 H39 123.1
C39 C40 C41 127.7(2)
C39 C40 S2 110.38(19)
C41 C40 S2 121.96(19)
C42 C41 C40 128.4(2)
C42 C41 S3 109.5(2)
C40 C41 S3 122.07(19)
C41 C42 C43 113.3(2)
C41 C42 H42 123.4
C43 C42 H42 123.4
C44 C43 C42 114.4(2)
C44 C43 H43 122.8
C42 C43 H43 122.8
C43 C44 C46 129.1(3)
C43 C44 S3 109.8(2)
C46 C44 S3 121.2(2)
C33 C45 H45A 109.5
C33 C45 H45B 109.5
H45A C45 H45B 109.5
C33 C45 H45C 109.5
H45A C45 H45C 109.5
H45B C45 H45C 109.5
C44 C46 H46A 109.5
C44 C46 H46B 109.5
H46A C46 H46B 109.5
C44 C46 H46C 109.5
H46A C46 H46C 109.5
H46B C46 H46C 109.5
C1 N1 C5 118.2(2)
C1 N1 Ru1 125.90(17)
C5 N1 Ru1 115.84(16)
C10 N2 C6 116.5(2)
C10 N2 Ru1 127.40(17)
C6 N2 Ru1 115.92(16)
C11 N3 C15 118.2(2)
C11 N3 Ru1 126.43(17)
C15 N3 Ru1 115.32(15)
C20 N4 C16 117.4(2)
C20 N4 Ru1 125.26(17)
C16 N4 Ru1 117.30(16)
C38 P1 C27 101.93(11)
C38 P1 C21 102.55(12)
C27 P1 C21 102.43(12)
C38 P1 Ru1 111.62(8)
C27 P1 Ru1 120.62(9)
C21 P1 Ru1 115.40(9)
F4 P2 F5 90.3(3)
F4 P2 F3 91.0(3)
F5 P2 F3 92.3(2)
F4 P2 F1 178.8(3)
F5 P2 F1 90.27(16)
F3 P2 F1 89.97(14)
F4 P2 F2 90.5(3)
F5 P2 F2 177.7(2)
F3 P2 F2 89.84(16)
F1 P2 F2 88.94(14)
F4 P2 F6 89.0(2)
F5 P2 F6 89.72(17)
F3 P2 F6 178.00(19)
F1 P2 F6 89.98(14)
F2 P2 F6 88.16(14)
F5B P2B F6B 94.3(13)
F5B P2B F1B 90.2(12)
F6B P2B F1B 94.5(14)
F5B P2B F3B 92.0(10)
F6B P2B F3B 172.3(15)
F1B P2B F3B 89.9(10)
F5B P2B F2B 178.9(13)
F6B P2B F2B 86.3(14)
F1B P2B F2B 88.7(12)
F3B P2B F2B 87.5(11)
F5B P2B F4B 90.9(10)
F6B P2B F4B 92.8(13)
F1B P2B F4B 172.6(12)
F3B P2B F4B 82.8(9)
F2B P2B F4B 90.0(11)
C33 S1 C36 91.90(13)
C40 S2 C37 92.58(12)
C41 S3 C44 92.98(13)
N4 Ru1 C35 98.61(9)
N4 Ru1 N2 171.25(8)
C35 Ru1 N2 85.38(8)
N4 Ru1 N1 94.52(8)
C35 Ru1 N1 88.85(9)
N2 Ru1 N1 77.71(8)
N4 Ru1 N3 77.02(8)
C35 Ru1 N3 173.53(8)
N2 Ru1 N3 98.31(8)
N1 Ru1 N3 86.77(7)
N4 Ru1 P1 88.64(6)
C35 Ru1 P1 86.27(7)
N2 Ru1 P1 99.43(6)
N1 Ru1 P1 174.54(5)
N3 Ru1 P1 98.30(6)

loop_
_geom_bond_atom_site_label_1
_geom_bond_atom_site_label_2
_geom_bond_distance
C1 N1 1.357(3)
C1 C2 1.388(4)
C1 H1 0.9500
C2 C3 1.390(4)
C2 H2 0.9500
C3 C4 1.388(4)
C3 H3 0.9500
C4 C5 1.392(4)
C4 H4 0.9500
C5 N1 1.363(3)
C5 C6 1.492(4)
C6 N2 1.367(3)
C6 C7 1.400(4)
C7 C8 1.386(4)
C7 H7 0.9500
C8 C9 1.381(4)
C8 H8 0.9500
C9 C10 1.386(4)
C9 H9 0.9500
C10 N2 1.363(3)
C10 H10 0.9500
C11 N3 1.354(3)
C11 C12 1.382(4)
C11 H11 0.9500
C12 C13 1.375(4)
C12 H12 0.9500
C13 C14 1.380(4)
C13 H13 0.9500
C14 C15 1.403(3)
C14 H14 0.9500
C15 N3 1.359(3)
C15 C16 1.481(3)
C16 N4 1.374(3)
C16 C17 1.397(3)
C17 C18 1.376(4)
C17 H17 0.9500
C18 C19 1.388(4)
C18 H18 0.9500
C19 C20 1.385(4)
C19 H19 0.9500
C20 N4 1.358(3)
C20 H20 0.9500
C21 C26 1.393(4)
C21 C22 1.406(4)
C21 P1 1.847(3)
C22 C23 1.390(4)
C22 H22 0.9500
C23 C24 1.391(5)
C23 H23 0.9500
C24 C25 1.384(4)
C24 H24 0.9500
C25 C26 1.396(4)
C25 H25 0.9500
C26 H26 0.9500
C27 C32 1.386(4)
C27 C28 1.401(4)
C27 P1 1.846(3)
C28 C29 1.391(4)
C28 H28 0.9500
C29 C30 1.380(5)
C29 H29 0.9500
C30 C31 1.368(4)
C30 H30 0.9500
C31 C32 1.400(4)
C31 H31 0.9500
C32 H32 0.9500
C33 C34 1.370(4)
C33 C45 1.504(4)
C33 S1 1.734(3)
C34 C35 1.450(3)
C34 H34 0.9500
C35 C36 1.398(3)
C35 Ru1 2.095(2)
C36 C37 1.448(4)
C36 S1 1.758(2)
C37 C38 1.395(3)
C37 S2 1.748(2)
C38 C39 1.427(4)
C38 P1 1.823(3)
C39 C40 1.383(3)
C39 H39 0.9500
C40 C41 1.459(4)
C40 S2 1.747(3)
C41 C42 1.379(4)
C41 S3 1.743(3)
C42 C43 1.423(4)
C42 H42 0.9500
C43 C44 1.358(4)
C43 H43 0.9500
C44 C46 1.509(4)
C44 S3 1.744(3)
C45 H45A 0.9800
C45 H45B 0.9800
C45 H45C 0.9800
C46 H46A 0.9800
C46 H46B 0.9800
C46 H46C 0.9800
N1 Ru1 2.128(2)
N2 Ru1 2.099(2)
N3 Ru1 2.147(2)
N4 Ru1 2.0821(19)
P1 Ru1 2.2954(7)
P2 F4 1.584(7)
P2 F5 1.596(3)
P2 F3 1.597(2)
P2 F1 1.601(2)
P2 F2 1.606(2)
P2 F6 1.619(2)
P2B F5B 1.523(19)
P2B F6B 1.53(3)
P2B F1B 1.56(2)
P2B F3B 1.589(16)
P2B F2B 1.62(2)
P2B F4B 1.68(3)

loop_
_geom_torsion_atom_site_label_1
_geom_torsion_atom_site_label_2
_geom_torsion_atom_site_label_3
_geom_torsion_atom_site_label_4
_geom_torsion
N1 C1 C2 C3 0.7(4)
C1 C2 C3 C4 -1.3(4)
C2 C3 C4 C5 0.4(4)
C3 C4 C5 N1 1.3(4)
C3 C4 C5 C6 -179.8(3)
N1 C5 C6 N2 6.8(3)
C4 C5 C6 N2 -172.2(2)
N1 C5 C6 C7 -173.3(2)
C4 C5 C6 C7 7.7(4)
N2 C6 C7 C8 1.9(4)
C5 C6 C7 C8 -178.0(2)
C6 C7 C8 C9 0.7(4)
C7 C8 C9 C10 -2.4(4)
C8 C9 C10 N2 1.6(4)
N3 C11 C12 C13 1.2(4)
C11 C12 C13 C14 2.4(4)
C12 C13 C14 C15 -1.7(4)
C13 C14 C15 N3 -2.5(4)
C13 C14 C15 C16 176.2(2)
N3 C15 C16 N4 -5.3(3)
C14 C15 C16 N4 175.9(2)
N3 C15 C16 C17 172.0(2)
C14 C15 C16 C17 -6.8(4)
N4 C16 C17 C18 -1.4(4)
C15 C16 C17 C18 -178.5(2)
C16 C17 C18 C19 0.0(4)
C17 C18 C19 C20 0.8(4)
C18 C19 C20 N4 -0.3(4)
C26 C21 C22 C23 -1.6(4)
P1 C21 C22 C23 -177.3(2)
C21 C22 C23 C24 1.5(5)
C22 C23 C24 C25 -0.6(5)
C23 C24 C25 C26 -0.3(6)
C22 C21 C26 C25 0.7(4)
P1 C21 C26 C25 176.5(3)
C24 C25 C26 C21 0.2(5)
C32 C27 C28 C29 0.7(4)
P1 C27 C28 C29 -175.9(2)
C27 C28 C29 C30 -1.5(5)
C28 C29 C30 C31 1.3(5)
C29 C30 C31 C32 -0.3(5)
C28 C27 C32 C31 0.3(4)
P1 C27 C32 C31 177.1(2)
C30 C31 C32 C27 -0.5(5)
C45 C33 C34 C35 176.0(3)
S1 C33 C34 C35 -0.9(3)
C33 C34 C35 C36 1.1(3)
C33 C34 C35 Ru1 -170.94(18)
C34 C35 C36 C37 179.4(2)
Ru1 C35 C36 C37 -9.1(4)
C34 C35 C36 S1 -0.7(3)
Ru1 C35 C36 S1 170.76(13)
C35 C36 C37 C38 -19.6(4)
S1 C36 C37 C38 160.5(2)
C35 C36 C37 S2 160.1(2)
S1 C36 C37 S2 -19.7(3)
C36 C37 C38 C39 179.6(2)
S2 C37 C38 C39 -0.2(3)
C36 C37 C38 P1 1.3(4)
S2 C37 C38 P1 -178.48(13)
C37 C38 C39 C40 0.2(3)
P1 C38 C39 C40 178.3(2)
C38 C39 C40 C41 -178.9(2)
C38 C39 C40 S2 -0.1(3)
C39 C40 C41 C42 14.5(5)
S2 C40 C41 C42 -164.2(2)
C39 C40 C41 S3 -165.3(2)
S2 C40 C41 S3 16.0(3)
C40 C41 C42 C43 -180.0(3)
S3 C41 C42 C43 -0.2(3)
C41 C42 C43 C44 0.4(4)
C42 C43 C44 C46 178.9(3)
C42 C43 C44 S3 -0.5(3)
C2 C1 N1 C5 1.0(4)
C2 C1 N1 Ru1 -176.8(2)
C4 C5 N1 C1 -2.0(4)
C6 C5 N1 C1 179.0(2)
C4 C5 N1 Ru1 176.05(19)
C6 C5 N1 Ru1 -2.9(3)
C9 C10 N2 C6 0.9(4)
C9 C10 N2 Ru1 -173.89(19)
C7 C6 N2 C10 -2.6(4)
C5 C6 N2 C10 177.3(2)
C7 C6 N2 Ru1 172.8(2)
C5 C6 N2 Ru1 -7.4(3)
C12 C11 N3 C15 -5.3(4)
C12 C11 N3 Ru1 173.37(19)
C14 C15 N3 C11 6.0(4)
C16 C15 N3 C11 -172.9(2)
C14 C15 N3 Ru1 -172.85(19)
C16 C15 N3 Ru1 8.3(3)
C19 C20 N4 C16 -1.1(4)
C19 C20 N4 Ru1 178.6(2)
C17 C16 N4 C20 1.9(3)
C15 C16 N4 C20 179.2(2)
C17 C16 N4 Ru1 -177.79(18)
C15 C16 N4 Ru1 -0.5(3)
C37 C38 P1 C27 165.0(2)
C39 C38 P1 C27 -12.9(3)
C37 C38 P1 C21 -89.2(2)
C39 C38 P1 C21 92.9(2)
C37 C38 P1 Ru1 35.0(2)
C39 C38 P1 Ru1 -143.0(2)
C32 C27 P1 C38 -95.7(2)
C28 C27 P1 C38 81.0(2)
C32 C27 P1 C21 158.4(2)
C28 C27 P1 C21 -24.9(3)
C32 C27 P1 Ru1 28.6(2)
C28 C27 P1 Ru1 -154.8(2)
C26 C21 P1 C38 31.7(3)
C22 C21 P1 C38 -152.6(2)
C26 C21 P1 C27 137.1(2)
C22 C21 P1 C27 -47.2(2)
C26 C21 P1 Ru1 -89.9(2)
C22 C21 P1 Ru1 85.8(2)
C34 C33 S1 C36 0.4(2)
C45 C33 S1 C36 -176.8(2)
C35 C36 S1 C33 0.2(2)
C37 C36 S1 C33 -179.9(2)
C39 C40 S2 C37 -0.1(2)
C41 C40 S2 C37 178.9(2)
C38 C37 S2 C40 0.2(2)
C36 C37 S2 C40 -179.6(2)
C42 C41 S3 C44 -0.1(2)
C40 C41 S3 C44 179.7(2)
C43 C44 S3 C41 0.3(2)
C46 C44 S3 C41 -179.1(3)
C20 N4 Ru1 C35 -0.9(2)
C16 N4 Ru1 C35 178.76(17)
C20 N4 Ru1 N2 -117.6(5)
C16 N4 Ru1 N2 62.1(6)
C20 N4 Ru1 N1 -90.4(2)
C16 N4 Ru1 N1 89.24(17)
C20 N4 Ru1 N3 -176.0(2)
C16 N4 Ru1 N3 3.62(16)
C20 N4 Ru1 P1 85.1(2)
C16 N4 Ru1 P1 -95.22(17)
C36 C35 Ru1 N4 123.9(2)
C34 C35 Ru1 N4 -65.7(2)
C36 C35 Ru1 N2 -63.9(2)
C34 C35 Ru1 N2 106.5(2)
C36 C35 Ru1 N1 -141.7(2)
C34 C35 Ru1 N1 28.7(2)
C36 C35 Ru1 N3 171.0(6)
C34 C35 Ru1 N3 -18.6(9)
C36 C35 Ru1 P1 35.9(2)
C34 C35 Ru1 P1 -153.71(19)
C10 N2 Ru1 N4 -153.0(5)
C6 N2 Ru1 N4 32.2(6)
C10 N2 Ru1 C35 89.4(2)
C6 N2 Ru1 C35 -85.38(18)
C10 N2 Ru1 N1 179.2(2)
C6 N2 Ru1 N1 4.45(16)
C10 N2 Ru1 N3 -95.9(2)
C6 N2 Ru1 N3 89.28(17)
C10 N2 Ru1 P1 4.0(2)
C6 N2 Ru1 P1 -170.81(16)
C1 N1 Ru1 N4 1.3(2)
C5 N1 Ru1 N4 -176.54(17)
C1 N1 Ru1 C35 -97.2(2)
C5 N1 Ru1 C35 84.91(18)
C1 N1 Ru1 N2 177.2(2)
C5 N1 Ru1 N2 -0.62(16)
C1 N1 Ru1 N3 78.0(2)
C5 N1 Ru1 N3 -99.85(17)
C1 N1 Ru1 P1 -123.8(5)
C5 N1 Ru1 P1 58.3(7)
C11 N3 Ru1 N4 174.7(2)
C15 N3 Ru1 N4 -6.54(16)
C11 N3 Ru1 C35 126.7(7)
C15 N3 Ru1 C35 -54.5(8)
C11 N3 Ru1 N2 2.3(2)
C15 N3 Ru1 N2 -179.01(17)
C11 N3 Ru1 N1 79.3(2)
C15 N3 Ru1 N1 -101.94(17)
C11 N3 Ru1 P1 -98.6(2)
C15 N3 Ru1 P1 80.11(16)
C38 P1 Ru1 N4 -141.37(11)
C27 P1 Ru1 N4 99.10(11)
C21 P1 Ru1 N4 -24.82(11)
C38 P1 Ru1 C35 -42.64(11)
C27 P1 Ru1 C35 -162.18(11)
C21 P1 Ru1 C35 73.90(11)
C38 P1 Ru1 N2 42.05(11)
C27 P1 Ru1 N2 -77.49(11)
C21 P1 Ru1 N2 158.59(11)
C38 P1 Ru1 N1 -16.0(6)
C27 P1 Ru1 N1 -135.5(6)
C21 P1 Ru1 N1 100.5(6)
C38 P1 Ru1 N3 141.96(10)
C27 P1 Ru1 N3 22.43(11)
C21 P1 Ru1 N3 -101.49(11)
